data_1518203
loop_
_publ_author_name
'Avignant, D.'
'Caignol, E.'
'Chevalier, R.'
'Cousseins, J. C.'

_publ_section_title
;
 Structure cristalline du fluorure LiTlZr5F22
;
_journal_name_full 'Revue de Chimie Minerale'
_journal_page_first 391
_journal_page_last 400
_journal_volume 24
_journal_year 1987
_chemical_formula_sum 'F22 Li Tl Zr5'
_chemical_formula_weight 1085.42
_space_group_IT_number 125
_symmetry_cell_setting tetragonal
_symmetry_Int_Tables_number 125
_symmetry_space_group_name_Hall '-P 4a 2b'
_symmetry_space_group_name_H-M 'P 4/n b m :2'
_cell_angle_alpha 90
_cell_angle_beta 90
_cell_angle_gamma 90
_cell_formula_units_Z 2
_cell_length_a 8.012(6)
_cell_length_b 8.012(6)
_cell_length_c 11.603(4)
_cell_volume 744.8(8)
_diffrn_ambient_temperature 293
_diffrn_radiation_probe x-ray
_diffrn_radiation_type MoK\a
_diffrn_radiation_wavelength 0.71069
_exptl_absorpt_coefficient_mu 14.389
_exptl_crystal_density_diffrn 4.84
_exptl_crystal_density_meas 4.79
_exptl_crystal_F_000 964
_refine_ls_number_parameters 49
_refine_ls_number_reflns 852
_refine_ls_R_factor_gt 0.070
_cod_data_source_file RCM-1987-24-391-400.cif
_cod_data_source_block LiTlZr5F22
_cod_original_cell_volume 744.8(11)
_cod_original_sg_symbol_H-M 'P 4/n b m'
_cod_database_code 1518203

loop_
_symmetry_equiv_pos_site_id
_symmetry_equiv_pos_as_xyz
1 x,y,z
2 1/2-y,x,z
3 1/2-x,1/2-y,z
4 y,1/2-x,z
5 x,1/2-y,-z
6 y,x,-z
7 1/2-x,y,-z
8 1/2-y,1/2-x,-z
9 -x,-y,-z
10 1/2+y,-x,-z
11 1/2+x,1/2+y,-z
12 -y,1/2+x,-z
13 -x,1/2+y,z
14 -y,-x,z
15 1/2+x,-y,z
16 1/2+y,1/2+x,z

loop_
_atom_site_label
_atom_site_type_symbol
_atom_site_thermal_displace_type
_atom_site_fract_x
_atom_site_fract_y
_atom_site_fract_z
_atom_site_occupancy
_atom_site_B_iso_or_equiv
Zr1 Zr Biso 0.25000 0.25000 0.50000 1.000 0.1000
Zr2 Zr Biso 0.07030(10) -0.07030(10) 0.25470(10) 1.000 0.1000
F1 F Biso 0.3191(11) 0.0363(11) 0.2132(6) 1.000 0.5000
F2 F Biso 0.1635(10) 0.0486(10) 0.4021(6) 1.000 0.5000
F3 F Biso 0.75000 0.25000 0.3007(14) 1.000 0.5000
F4 F Biso 0.1114(11) -0.1114(11) 0.0864(10) 1.000 0.7000
Tl Tl Biso 0.2349(5) 0.25000 0.00000 0.250 1.2000
Li Li Biso 0.75000 0.25000 0.00000 1.000 2.2000

loop_
_atom_type_symbol
_atom_type_description
_atom_type_scat_dispersion_real
_atom_type_scat_dispersion_imag
_atom_type_scat_source
F F 0.0171 0.0103 ' International Tables Vol C Tables 4.2.6.8 and 6.1.1.4'
Li Li -0.0003 0.0001 ' International Tables Vol C Tables 4.2.6.8 and 6.1.1.4'
Tl Tl -2.8358 9.6688 ' International Tables Vol C Tables 4.2.6.8 and 6.1.1.4'
Zr Zr -2.9673 0.5597 ' International Tables Vol C Tables 4.2.6.8 and 6.1.1.4'

loop_
_geom_angle_atom_site_label_1
_geom_angle_atom_site_label_2
_geom_angle_atom_site_label_3
_geom_angle
_geom_angle_site_symmetry_1
_geom_angle_site_symmetry_3
_geom_angle_publ_flag
Tl Tl Tl 45.0(13) 3_555 4_555 yes
Tl Tl Tl 90(2) 2_555 4_555 yes
Tl Tl Tl 45.0(14) 2_555 3_555 yes
F2 Zr1 F2 72.8(3) . 4_555 yes
F2 Zr1 F2 114.2(3) . 3_555 yes
F2 Zr1 F2 79.0(3) . 7_556 yes
F2 Zr1 F2 141.3(3) . 5_556 yes
F2 Zr1 F2 77.5(3) . 6_556 yes
F2 Zr1 F2 114.2(3) 2_555 4_555 yes
F2 Zr1 F2 143.7(3) 2_555 5_556 yes
F2 Zr1 F2 141.3(3) 2_555 6_556 yes
F2 Zr1 F2 77.5(3) 2_555 7_556 yes
F2 Zr1 F2 79.0(3) 2_555 8_556 yes
F2 Zr1 F2 143.7(3) . 8_556 yes
F2 Zr1 F2 72.8(3) 2_555 3_555 yes
F2 Zr1 F2 72.8(3) . 2_555 yes
F2 Zr1 F2 141.3(3) 3_555 7_556 yes
F2 Zr1 F2 77.5(3) 3_555 8_556 yes
F2 Zr1 F2 77.5(3) 4_555 5_556 yes
F2 Zr1 F2 79.0(3) 4_555 6_556 yes
F2 Zr1 F2 143.7(3) 4_555 7_556 yes
F2 Zr1 F2 141.3(3) 4_555 8_556 yes
F2 Zr1 F2 72.8(3) 5_556 6_556 yes
F2 Zr1 F2 114.2(3) 5_556 7_556 yes
F2 Zr1 F2 72.8(3) 5_556 8_556 yes
F2 Zr1 F2 72.8(3) 6_556 7_556 yes
F2 Zr1 F2 114.2(3) 6_556 8_556 yes
F2 Zr1 F2 72.8(3) 7_556 8_556 yes
F2 Zr1 F2 72.8(3) 3_555 4_555 yes
F2 Zr1 F2 79.0(3) 3_555 5_556 yes
F2 Zr1 F2 143.7(3) 3_555 6_556 yes
F1 Zr2 F1 72.3(3) . 4_555 yes
F1 Zr2 F1 130.0(3) . 14_555 yes
F1 Zr2 F2 136.2(3) . 14_555 yes
F1 Zr2 F1 139.9(3) . 15_455 yes
F2 Zr2 F4 144.1(3) . . yes
F2 Zr2 F3 82.0(4) . 2_545 yes
F1 Zr2 F2 78.3(3) 4_555 . yes
F1 Zr2 F2 136.2(3) 14_555 . yes
F2 Zr2 F2 70.0(3) . 14_555 yes
F1 Zr2 F2 118.2(3) 15_455 . yes
F3 Zr2 F4 91.3(5) 2_545 . yes
F1 Zr2 F4 87.4(3) 4_555 . yes
F1 Zr2 F4 72.8(3) 14_555 . yes
F2 Zr2 F4 144.1(3) 14_555 . yes
F1 Zr2 F4 87.4(3) 15_455 . yes
F1 Zr2 F3 143.8(2) 4_555 2_545 yes
F1 Zr2 F3 72.8(3) 14_555 2_545 yes
F2 Zr2 F3 82.0(4) 14_555 2_545 yes
F1 Zr2 F3 143.8(2) 15_455 2_545 yes
F1 Zr2 F1 139.9(3) 4_555 14_555 yes
F1 Zr2 F2 118.2(3) 4_555 14_555 yes
F1 Zr2 F1 72.3(3) 4_555 15_455 yes
F1 Zr2 F2 71.5(3) 14_555 14_555 yes
F1 Zr2 F1 72.3(3) 14_555 15_455 yes
F1 Zr2 F2 78.3(3) 15_455 14_555 yes
F1 Zr2 F2 71.5(3) . . yes
F1 Zr2 F4 72.8(3) . . yes
F1 Zr2 F3 72.8(3) . 2_545 yes
Zr2 F1 Zr2 149.9(4) . 2_555 yes
Zr1 F2 Zr2 155.8(4) . . yes
Zr2 F3 Zr2 150.6(9) 2_555 4_655 yes

loop_
_geom_bond_atom_site_label_1
_geom_bond_atom_site_label_2
_geom_bond_distance
_geom_bond_site_symmetry_2
_geom_bond_publ_flag
Tl Tl 0.171(4) 4_555 yes
Tl Tl 0.171(4) 2_555 yes
Tl Tl 0.242(6) 3_555 yes
Zr1 F2 2.092(8) . yes
Zr1 F2 2.092(8) 5_556 yes
Zr1 F2 2.092(8) 6_556 yes
Zr1 F2 2.092(8) 7_556 yes
Zr1 F2 2.092(8) 8_556 yes
Zr1 F2 2.092(8) 4_555 yes
Zr1 F2 2.092(8) 2_555 yes
Zr1 F2 2.092(8) 3_555 yes
Zr2 F1 2.222(9) . yes
Zr2 F1 2.087(9) 4_555 yes
Zr2 F1 2.222(9) 14_555 yes
Zr2 F2 2.095(8) 14_555 yes
Zr2 F1 2.087(9) 15_455 yes
Zr2 F2 2.095(8) . yes
Zr2 F4 2.008(12) . yes
Zr2 F3 2.105(5) 2_545 yes

loop_
_geom_torsion_atom_site_label_1
_geom_torsion_atom_site_label_2
_geom_torsion_atom_site_label_3
_geom_torsion_atom_site_label_4
_geom_torsion
_geom_torsion_site_symmetry_1
_geom_torsion_site_symmetry_4
_geom_torsion_publ_flag
F2 Zr1 F2 Zr2 -82.7(10) 2_555 . no
F2 Zr1 F2 Zr2 -21.2(11) 3_555 . no
F2 Zr1 F2 Zr2 40.3(10) 4_555 . no
F2 Zr1 F2 Zr2 82.0(11) 5_556 . no
F2 Zr1 F2 Zr2 122.5(11) 6_556 . no
F2 Zr1 F2 Zr2 -162.8(11) 7_556 . no
F2 Zr1 F2 Zr2 -123.4(10) 8_556 . no
F2 Zr2 F1 Zr2 48.3(8) . 2_555 no
F1 Zr2 F2 Zr1 61.3(10) . . no
F4 Zr2 F2 Zr1 54.8(13) . . no
F1 Zr2 F2 Zr1 -13.8(10) 4_555 . no
F1 Zr2 F2 Zr1 -169.6(9) 14_555 . no
F2 Zr2 F2 Zr1 -139.9(11) 14_555 . no
F1 Zr2 F2 Zr1 -76.1(11) 15_455 . no
